data_9004233
loop_
_publ_author_name
'Sherriff, B. L.'
'Grundy, H. D.'
'Hartman, J. S.'
'Hawthorne, F. C.'
'Cerny, P.'

_publ_section_title
;The incorporation of alkalis in beryl: multi-nuclear MAS NMR and
 crystal-structure study Sample: SHEE-1-6 Locality: SHEE-1 pegmatite dike,
 eastern end of Shatford Lake, southeastern Manitoba, Canada
;
_journal_name_full 'The Canadian Mineralogist'
_journal_page_first 271
_journal_page_last 285
_journal_volume 29
_journal_year 1991
_chemical_compound_source 'SHEE-1 pegmatite dike, eastern end of Shatford Lake, southeastern Manitoba, Canada'
_chemical_formula_sum 'Al1.96 Be3 Fe0.04 Na0.03 O18 Si6'
_chemical_name_mineral Beryl
_space_group_IT_number 192
_symmetry_space_group_name_Hall '-P 6 2c'
_symmetry_space_group_name_H-M 'P 6/m c c'
_cell_angle_alpha 90
_cell_angle_beta 90
_cell_angle_gamma 120
_cell_length_a 9.206
_cell_length_b 9.206
_cell_length_c 9.185
_cell_formula_units_Z 2
_cell_volume 674.143
_database_code_amcsd 0005258
_exptl_crystal_density_diffrn 2.657
_cod_original_formula_sum 'Si6 Be3 (Al1.96 Fe.04) O18 Na.03'
_cod_database_code 9004233

loop_
_space_group_symop_operation_xyz
x,y,z
-x,-x+y,1/2+z
x,x-y,1/2-z
-x+y,-x,-z
x-y,x,z
-y,-x,1/2+z
y,x,1/2-z
y,-x+y,-z
-y,x-y,z
x-y,-y,1/2+z
-x+y,y,1/2-z
x,y,-z
-x,-y,z
x,x-y,1/2+z
-x,-x+y,1/2-z
x-y,x,-z
-x+y,-x,z
y,x,1/2+z
-y,-x,1/2-z
-y,x-y,-z
y,-x+y,z
-x+y,y,1/2+z
x-y,-y,1/2-z
-x,-y,-z

loop_
_atom_site_label
_atom_site_fract_x
_atom_site_fract_y
_atom_site_fract_z
_atom_site_occupancy
_atom_site_U_iso_or_equiv
Si 0.38750 0.11580 0.00000 1.00000 0.00290
Be 0.50000 0.00000 0.25000 1.00000 0.00570
Al 0.66667 0.33333 0.25000 0.98000 0.00460
Fe 0.66667 0.33333 0.25000 0.02000 0.00460
O1 0.30950 0.23620 0.00000 1.00000 0.00800
O2 0.49870 0.14540 0.14540 1.00000 0.00530
Na 0.00000 0.00000 0.00000 0.03000 0.01500

loop_
_cod_related_entry_id
_cod_related_entry_database
_cod_related_entry_code
1 AMCSD 0005258
